data_7015952
loop_
_publ_author_name
'Benjamin, Sophie L.'
'Levason, William'
'Reid, Gillian'
'Rogers, Michael C.'

_publ_section_title
;
 Hybrid dibismuthines and distibines as ligands towards transition
 metal carbonyls.
;
_journal_issue 24
_journal_name_full 'Dalton transactions (Cambridge, England : 2003)'
_journal_page_first 6565
_journal_page_last 6574
_journal_paper_doi 10.1039/c1dt10447k
_journal_volume 40
_journal_year 2011
_chemical_formula_moiety 'C23 H27 Cr N O4 Sb2'
_chemical_formula_structural '(C19 H27 N Sb2) Cr (C O)4'
_chemical_formula_sum 'C23 H27 Cr N O4 Sb2'
_chemical_formula_weight 676.96
_chemical_name_systematic
;
tetracarbonyl-(bis(N-(2-(dimethylstibanyl)benzyl))-methanamine)-chromium(0)
;
_space_group_IT_number 14
_space_group_name_Hall '-P 2yn'
_space_group_name_H-M_alt 'P 1 21/n 1'
_symmetry_cell_setting monoclinic
_symmetry_space_group_name_Hall '-P 2yn'
_symmetry_space_group_name_H-M 'P 1 21/n 1'
_atom_sites_solution_hydrogens geom
_atom_sites_solution_primary direct
_atom_sites_solution_secondary difmap
_audit_creation_date 2011-02-21
_audit_creation_method 'SHELXL-97 + hand edit'
_cell_angle_alpha 90.00
_cell_angle_beta 97.699(10)
_cell_angle_gamma 90.00
_cell_formula_units_Z 4
_cell_length_a 9.6141(15)
_cell_length_b 26.060(4)
_cell_length_c 10.2948(15)
_cell_measurement_reflns_used 17643
_cell_measurement_temperature 120(2)
_cell_measurement_theta_max 27.48
_cell_measurement_theta_min 2.91
_cell_volume 2556.0(7)
_computing_cell_refinement 'DENZO (Otwinowski & Minor, 1997)'
_computing_data_collection 'COLLECT (Hooft, R.W.W., 1998)'
_computing_data_reduction 'DENZO (Otwinowski & Minor, 1997)'
_computing_structure_refinement 'SHELXL-97 (Sheldrick, 1997)'
_computing_structure_solution 'DIRDIF-99 (Beurskens, 1999)'
_diffrn_ambient_temperature 120(2)
_diffrn_measured_fraction_theta_full 0.968
_diffrn_measured_fraction_theta_max 0.968
_diffrn_measurement_device_type 'Bruker-Nonius APEX II CCD camera on \k-goniostat'
_diffrn_measurement_method '\f & \w scans'
_diffrn_radiation_monochromator '10cm confocal mirrors'
_diffrn_radiation_source 'Bruker-Nonius FR591 rotating anode'
_diffrn_radiation_type MoK\a
_diffrn_radiation_wavelength 0.71073
_diffrn_reflns_av_R_equivalents 0.0490
_diffrn_reflns_av_sigmaI/netI 0.0505
_diffrn_reflns_limit_h_max 12
_diffrn_reflns_limit_h_min -12
_diffrn_reflns_limit_k_max 33
_diffrn_reflns_limit_k_min -33
_diffrn_reflns_limit_l_max 13
_diffrn_reflns_limit_l_min -13
_diffrn_reflns_number 20852
_diffrn_reflns_theta_full 27.55
_diffrn_reflns_theta_max 27.55
_diffrn_reflns_theta_min 3.08
_diffrn_standards_number 0
_exptl_absorpt_coefficient_mu 2.543
_exptl_absorpt_correction_T_max 1.0000
_exptl_absorpt_correction_T_min 0.7803
_exptl_absorpt_correction_type multi-scan
_exptl_absorpt_process_details 'SADABS V2.10 (Sheldrick, G.M., 2007)'
_exptl_crystal_colour yellow
_exptl_crystal_density_diffrn 1.759
_exptl_crystal_density_method 'not measured'
_exptl_crystal_description fragment
_exptl_crystal_F_000 1320
_exptl_crystal_size_max 0.10
_exptl_crystal_size_mid 0.06
_exptl_crystal_size_min 0.03
_refine_diff_density_max 1.347
_refine_diff_density_min -0.853
_refine_diff_density_rms 0.169
_refine_ls_extinction_method none
_refine_ls_goodness_of_fit_ref 1.106
_refine_ls_hydrogen_treatment constr
_refine_ls_matrix_type full
_refine_ls_number_parameters 280
_refine_ls_number_reflns 5710
_refine_ls_number_restraints 0
_refine_ls_restrained_S_all 1.106
_refine_ls_R_factor_all 0.0767
_refine_ls_R_factor_gt 0.0589
_refine_ls_shift/su_max 0.001
_refine_ls_shift/su_mean 0.000
_refine_ls_structure_factor_coef Fsqd
_refine_ls_weighting_details 'w=1/[\s^2^(Fo^2^)+(0.0000P)^2^+27.9000P] where P=(Fo^2^+2Fc^2^)/3'
_refine_ls_weighting_scheme calc
_refine_ls_wR_factor_gt 0.1094
_refine_ls_wR_factor_ref 0.1183
_reflns_number_gt 4740
_reflns_number_total 5710
_reflns_threshold_expression I>2\s(I)
_cod_data_source_file c1dt10447k.txt
_cod_data_source_block 11slbcrsb2nx
_cod_original_sg_symbol_Hall '-P 2yn '
_cod_original_sg_symbol_H-M 'P 21/n'
_cod_database_code 7015952

loop_
_symmetry_equiv_pos_as_xyz
'x, y, z'
'-x+1/2, y+1/2, -z+1/2'
'-x, -y, -z'
'x-1/2, -y-1/2, z-1/2'

loop_
_atom_site_label
_atom_site_type_symbol
_atom_site_fract_x
_atom_site_fract_y
_atom_site_fract_z
_atom_site_U_iso_or_equiv
_atom_site_adp_type
_atom_site_occupancy
_atom_site_symmetry_multiplicity
_atom_site_calc_flag
_atom_site_refinement_flags
_atom_site_disorder_assembly
_atom_site_disorder_group
Cr1 Cr 0.50201(12) 0.15977(4) 0.59201(11) 0.0259(2) Uani 1 1 d . . .
Sb1 Sb 0.24407(5) 0.144382(17) 0.63016(5) 0.02751(13) Uani 1 1 d . . .
Sb2 Sb 0.60771(5) 0.095789(17) 0.77126(4) 0.02493(12) Uani 1 1 d . . .
O1 O 0.5387(6) 0.2432(2) 0.8019(5) 0.0428(13) Uani 1 1 d . . .
O2 O 0.7937(6) 0.1787(2) 0.5306(6) 0.0483(14) Uani 1 1 d . . .
O3 O 0.4014(7) 0.2347(2) 0.3771(6) 0.0506(15) Uani 1 1 d . . .
O4 O 0.4615(9) 0.0694(2) 0.4070(6) 0.069(2) Uani 1 1 d . . .
N1 N 0.3466(6) 0.1443(2) 0.9661(6) 0.0273(12) Uani 1 1 d . . .
C1 C 0.1135(8) 0.1295(3) 0.4495(8) 0.045(2) Uani 1 1 d . . .
H1A H 0.1524 0.1008 0.4045 0.068 Uiso 1 1 calc R . .
H1B H 0.1093 0.1602 0.3940 0.068 Uiso 1 1 calc R . .
H1C H 0.0187 0.1207 0.4673 0.068 Uiso 1 1 calc R . .
C2 C 0.1229(8) 0.2063(3) 0.6881(9) 0.045(2) Uani 1 1 d . . .
H2A H 0.1459 0.2376 0.6430 0.067 Uiso 1 1 calc R . .
H2B H 0.1440 0.2113 0.7831 0.067 Uiso 1 1 calc R . .
H2C H 0.0229 0.1985 0.6651 0.067 Uiso 1 1 calc R . .
C3 C 0.1864(7) 0.0778(3) 0.7349(7) 0.0296(15) Uani 1 1 d . . .
C4 C 0.1664(8) 0.0325(3) 0.6629(8) 0.0364(17) Uani 1 1 d . . .
H4 H 0.1700 0.0336 0.5712 0.044 Uiso 1 1 calc R . .
C5 C 0.1418(8) -0.0136(3) 0.7198(9) 0.044(2) Uani 1 1 d . . .
H5 H 0.1288 -0.0438 0.6682 0.053 Uiso 1 1 calc R . .
C6 C 0.1361(8) -0.0155(3) 0.8528(10) 0.046(2) Uani 1 1 d . . .
H6 H 0.1189 -0.0471 0.8934 0.055 Uiso 1 1 calc R . .
C7 C 0.1556(7) 0.0292(3) 0.9276(9) 0.0401(19) Uani 1 1 d . . .
H7 H 0.1508 0.0275 1.0191 0.048 Uiso 1 1 calc R . .
C8 C 0.1823(7) 0.0765(3) 0.8705(8) 0.0309(16) Uani 1 1 d . . .
C9 C 0.2040(7) 0.1235(3) 0.9561(7) 0.0308(15) Uani 1 1 d . . .
H9A H 0.1366 0.1503 0.9202 0.037 Uiso 1 1 calc R . .
H9B H 0.1831 0.1148 1.0450 0.037 Uiso 1 1 calc R . .
C10 C 0.3479(9) 0.1955(3) 1.0285(9) 0.045(2) Uani 1 1 d . . .
H10A H 0.4427 0.2100 1.0359 0.067 Uiso 1 1 calc R . .
H10B H 0.3195 0.1922 1.1161 0.067 Uiso 1 1 calc R . .
H10C H 0.2823 0.2183 0.9749 0.067 Uiso 1 1 calc R . .
C11 C 0.4443(7) 0.1105(3) 1.0486(7) 0.0286(15) Uani 1 1 d . . .
H11A H 0.4385 0.0756 1.0100 0.034 Uiso 1 1 calc R . .
H11B H 0.4139 0.1082 1.1365 0.034 Uiso 1 1 calc R . .
C12 C 0.5952(7) 0.1280(2) 1.0638(7) 0.0246(14) Uani 1 1 d . . .
C13 C 0.6567(8) 0.1472(3) 1.1849(7) 0.0323(16) Uani 1 1 d . . .
H13 H 0.6034 0.1477 1.2562 0.039 Uiso 1 1 calc R . .
C14 C 0.7931(8) 0.1655(3) 1.2037(7) 0.0327(16) Uani 1 1 d . . .
H14 H 0.8323 0.1786 1.2868 0.039 Uiso 1 1 calc R . .
C15 C 0.8709(8) 0.1646(3) 1.1022(7) 0.0340(16) Uani 1 1 d . . .
H15 H 0.9641 0.1776 1.1140 0.041 Uiso 1 1 calc R . .
C16 C 0.8143(7) 0.1449(3) 0.9821(7) 0.0296(15) Uani 1 1 d . . .
H16 H 0.8692 0.1444 0.9120 0.036 Uiso 1 1 calc R . .
C17 C 0.6783(7) 0.1258(2) 0.9623(6) 0.0244(14) Uani 1 1 d . . .
C18 C 0.5271(8) 0.0227(3) 0.8170(8) 0.0369(17) Uani 1 1 d . . .
H18A H 0.4907 0.0048 0.7357 0.055 Uiso 1 1 calc R . .
H18B H 0.4512 0.0273 0.8707 0.055 Uiso 1 1 calc R . .
H18C H 0.6023 0.0022 0.8656 0.055 Uiso 1 1 calc R . .
C19 C 0.8029(8) 0.0661(3) 0.7257(8) 0.0389(18) Uani 1 1 d . . .
H19A H 0.7887 0.0505 0.6383 0.058 Uiso 1 1 calc R . .
H19B H 0.8382 0.0401 0.7908 0.058 Uiso 1 1 calc R . .
H19C H 0.8712 0.0940 0.7271 0.058 Uiso 1 1 calc R . .
C20 C 0.5225(7) 0.2119(3) 0.7226(8) 0.0324(16) Uani 1 1 d . . .
C21 C 0.6809(9) 0.1712(3) 0.5550(7) 0.0363(17) Uani 1 1 d . . .
C22 C 0.4366(8) 0.2061(3) 0.4607(7) 0.0347(16) Uani 1 1 d . . .
C23 C 0.4775(9) 0.1043(3) 0.4773(7) 0.0390(18) Uani 1 1 d . . .

loop_
_atom_site_aniso_label
_atom_site_aniso_U_11
_atom_site_aniso_U_22
_atom_site_aniso_U_33
_atom_site_aniso_U_23
_atom_site_aniso_U_13
_atom_site_aniso_U_12
Cr1 0.0292(6) 0.0233(5) 0.0249(5) 0.0004(4) 0.0028(5) -0.0013(4)
Sb1 0.0247(2) 0.0227(2) 0.0335(3) 0.00265(19) -0.00190(19) -0.00027(18)
Sb2 0.0248(2) 0.0233(2) 0.0262(2) -0.00067(18) 0.00178(18) 0.00278(18)
O1 0.052(3) 0.028(3) 0.045(3) -0.010(2) -0.006(3) 0.001(2)
O2 0.042(3) 0.055(4) 0.049(4) 0.007(3) 0.014(3) -0.006(3)
O3 0.069(4) 0.042(3) 0.039(3) 0.011(3) 0.001(3) 0.007(3)
O4 0.114(6) 0.046(4) 0.050(4) -0.022(3) 0.021(4) -0.011(4)
N1 0.029(3) 0.021(3) 0.031(3) -0.006(2) 0.000(2) 0.003(2)
C1 0.036(4) 0.053(5) 0.043(5) 0.005(4) -0.012(4) -0.004(4)
C2 0.039(4) 0.026(4) 0.068(6) 0.000(4) 0.001(4) 0.013(3)
C3 0.022(3) 0.025(3) 0.042(4) -0.002(3) 0.002(3) -0.002(3)
C4 0.030(4) 0.028(4) 0.050(5) -0.003(3) 0.000(3) 0.000(3)
C5 0.038(4) 0.027(4) 0.064(6) 0.004(4) -0.006(4) -0.008(3)
C6 0.032(4) 0.024(4) 0.077(6) 0.018(4) -0.005(4) -0.007(3)
C7 0.023(4) 0.043(4) 0.052(5) 0.013(4) -0.003(3) -0.006(3)
C8 0.020(3) 0.027(3) 0.045(4) 0.000(3) 0.000(3) -0.002(3)
C9 0.019(3) 0.034(4) 0.039(4) -0.006(3) 0.005(3) 0.002(3)
C10 0.046(5) 0.032(4) 0.053(5) -0.016(4) -0.005(4) 0.004(4)
C11 0.024(3) 0.031(3) 0.032(4) 0.000(3) 0.006(3) -0.002(3)
C12 0.021(3) 0.017(3) 0.036(4) 0.003(3) 0.000(3) 0.001(2)
C13 0.034(4) 0.030(4) 0.033(4) -0.001(3) 0.003(3) 0.001(3)
C14 0.033(4) 0.031(4) 0.032(4) -0.003(3) -0.003(3) -0.002(3)
C15 0.026(4) 0.030(4) 0.043(4) -0.001(3) -0.009(3) -0.001(3)
C16 0.026(3) 0.025(3) 0.037(4) -0.002(3) 0.003(3) 0.005(3)
C17 0.024(3) 0.021(3) 0.027(3) 0.000(3) 0.001(3) 0.003(3)
C18 0.038(4) 0.022(3) 0.049(5) -0.003(3) 0.004(4) 0.002(3)
C19 0.031(4) 0.048(5) 0.038(4) 0.000(4) 0.003(3) 0.014(3)
C20 0.026(4) 0.027(3) 0.042(4) 0.006(3) -0.004(3) 0.004(3)
C21 0.043(5) 0.030(4) 0.035(4) 0.000(3) 0.004(4) -0.004(3)
C22 0.043(4) 0.032(4) 0.030(4) 0.001(3) 0.009(3) 0.000(3)
C23 0.051(5) 0.037(4) 0.030(4) 0.006(3) 0.009(4) -0.004(4)

loop_
_atom_type_symbol
_atom_type_description
_atom_type_scat_dispersion_real
_atom_type_scat_dispersion_imag
_atom_type_scat_source
C C 0.0033 0.0016 'International Tables Vol C Tables 4.2.6.8 and 6.1.1.4'
H H 0.0000 0.0000 'International Tables Vol C Tables 4.2.6.8 and 6.1.1.4'
N N 0.0061 0.0033 'International Tables Vol C Tables 4.2.6.8 and 6.1.1.4'
O O 0.0106 0.0060 'International Tables Vol C Tables 4.2.6.8 and 6.1.1.4'
Cr Cr 0.3209 0.6236 'International Tables Vol C Tables 4.2.6.8 and 6.1.1.4'
Sb Sb -0.5866 1.5461 'International Tables Vol C Tables 4.2.6.8 and 6.1.1.4'

loop_
_geom_angle_atom_site_label_1
_geom_angle_atom_site_label_2
_geom_angle_atom_site_label_3
_geom_angle
_geom_angle_site_symmetry_1
_geom_angle_site_symmetry_3
_geom_angle_publ_flag
C21 Cr1 C22 88.7(3) . . ?
C21 Cr1 C23 92.1(3) . . ?
C22 Cr1 C23 92.4(3) . . ?
C21 Cr1 C20 91.1(3) . . ?
C22 Cr1 C20 92.5(3) . . ?
C23 Cr1 C20 174.2(3) . . ?
C21 Cr1 Sb2 87.9(2) . . ?
C22 Cr1 Sb2 176.6(2) . . ?
C23 Cr1 Sb2 87.5(2) . . ?
C20 Cr1 Sb2 87.8(2) . . ?
C21 Cr1 Sb1 176.7(2) . . ?
C22 Cr1 Sb1 88.5(2) . . ?
C23 Cr1 Sb1 86.2(3) . . ?
C20 Cr1 Sb1 90.8(2) . . ?
Sb2 Cr1 Sb1 94.84(4) . . ?
C2 Sb1 C1 95.8(3) . . ?
C2 Sb1 C3 106.5(3) . . ?
C1 Sb1 C3 97.4(3) . . ?
C2 Sb1 Cr1 119.8(2) . . ?
C1 Sb1 Cr1 111.0(2) . . ?
C3 Sb1 Cr1 121.04(18) . . ?
C18 Sb2 C17 101.7(3) . . ?
C18 Sb2 C19 94.6(3) . . ?
C17 Sb2 C19 98.9(3) . . ?
C18 Sb2 Cr1 127.8(2) . . ?
C17 Sb2 Cr1 117.72(17) . . ?
C19 Sb2 Cr1 110.4(2) . . ?
C9 N1 C11 109.7(5) . . ?
C9 N1 C10 108.5(6) . . ?
C11 N1 C10 108.8(6) . . ?
Sb1 C1 H1A 109.5 . . ?
Sb1 C1 H1B 109.5 . . ?
H1A C1 H1B 109.5 . . ?
Sb1 C1 H1C 109.5 . . ?
H1A C1 H1C 109.5 . . ?
H1B C1 H1C 109.5 . . ?
Sb1 C2 H2A 109.5 . . ?
Sb1 C2 H2B 109.5 . . ?
H2A C2 H2B 109.5 . . ?
Sb1 C2 H2C 109.5 . . ?
H2A C2 H2C 109.5 . . ?
H2B C2 H2C 109.5 . . ?
C4 C3 C8 119.3(7) . . ?
C4 C3 Sb1 116.2(6) . . ?
C8 C3 Sb1 124.1(5) . . ?
C5 C4 C3 122.3(8) . . ?
C5 C4 H4 118.9 . . ?
C3 C4 H4 118.9 . . ?
C4 C5 C6 119.2(8) . . ?
C4 C5 H5 120.4 . . ?
C6 C5 H5 120.4 . . ?
C5 C6 C7 119.9(7) . . ?
C5 C6 H6 120.0 . . ?
C7 C6 H6 120.0 . . ?
C6 C7 C8 121.3(8) . . ?
C6 C7 H7 119.3 . . ?
C8 C7 H7 119.3 . . ?
C7 C8 C3 118.0(7) . . ?
C7 C8 C9 119.2(7) . . ?
C3 C8 C9 122.8(6) . . ?
N1 C9 C8 113.4(5) . . ?
N1 C9 H9A 108.9 . . ?
C8 C9 H9A 108.9 . . ?
N1 C9 H9B 108.9 . . ?
C8 C9 H9B 108.9 . . ?
H9A C9 H9B 107.7 . . ?
N1 C10 H10A 109.5 . . ?
N1 C10 H10B 109.5 . . ?
H10A C10 H10B 109.5 . . ?
N1 C10 H10C 109.5 . . ?
H10A C10 H10C 109.5 . . ?
H10B C10 H10C 109.5 . . ?
N1 C11 C12 114.1(6) . . ?
N1 C11 H11A 108.7 . . ?
C12 C11 H11A 108.7 . . ?
N1 C11 H11B 108.7 . . ?
C12 C11 H11B 108.7 . . ?
H11A C11 H11B 107.6 . . ?
C17 C12 C13 117.7(6) . . ?
C17 C12 C11 123.2(6) . . ?
C13 C12 C11 119.1(6) . . ?
C14 C13 C12 121.8(7) . . ?
C14 C13 H13 119.1 . . ?
C12 C13 H13 119.1 . . ?
C15 C14 C13 119.5(7) . . ?
C15 C14 H14 120.2 . . ?
C13 C14 H14 120.2 . . ?
C14 C15 C16 120.1(7) . . ?
C14 C15 H15 120.0 . . ?
C16 C15 H15 120.0 . . ?
C15 C16 C17 121.0(7) . . ?
C15 C16 H16 119.5 . . ?
C17 C16 H16 119.5 . . ?
C16 C17 C12 119.8(6) . . ?
C16 C17 Sb2 116.2(5) . . ?
C12 C17 Sb2 123.9(5) . . ?
Sb2 C18 H18A 109.5 . . ?
Sb2 C18 H18B 109.5 . . ?
H18A C18 H18B 109.5 . . ?
Sb2 C18 H18C 109.5 . . ?
H18A C18 H18C 109.5 . . ?
H18B C18 H18C 109.5 . . ?
Sb2 C19 H19A 109.5 . . ?
Sb2 C19 H19B 109.5 . . ?
H19A C19 H19B 109.5 . . ?
Sb2 C19 H19C 109.5 . . ?
H19A C19 H19C 109.5 . . ?
H19B C19 H19C 109.5 . . ?
O1 C20 Cr1 178.2(6) . . ?
O2 C21 Cr1 179.4(8) . . ?
O3 C22 Cr1 177.1(7) . . ?
O4 C23 Cr1 179.2(7) . . ?

loop_
_geom_bond_atom_site_label_1
_geom_bond_atom_site_label_2
_geom_bond_distance
_geom_bond_site_symmetry_2
_geom_bond_publ_flag
Cr1 C21 1.835(8) . ?
Cr1 C22 1.859(8) . ?
Cr1 C23 1.862(8) . ?
Cr1 C20 1.902(8) . ?
Cr1 Sb2 2.5914(12) . ?
Cr1 Sb1 2.5934(12) . ?
Sb1 C2 2.122(7) . ?
Sb1 C1 2.135(8) . ?
Sb1 C3 2.155(7) . ?
Sb2 C18 2.134(7) . ?
Sb2 C17 2.141(7) . ?
Sb2 C19 2.139(7) . ?
O1 C20 1.150(9) . ?
O2 C21 1.162(9) . ?
O3 C22 1.153(9) . ?
O4 C23 1.160(9) . ?
N1 C9 1.466(8) . ?
N1 C11 1.472(9) . ?
N1 C10 1.480(9) . ?
C1 H1A 0.9800 . ?
C1 H1B 0.9800 . ?
C1 H1C 0.9800 . ?
C2 H2A 0.9800 . ?
C2 H2B 0.9800 . ?
C2 H2C 0.9800 . ?
C3 C4 1.392(10) . ?
C3 C8 1.403(10) . ?
C4 C5 1.371(10) . ?
C4 H4 0.9500 . ?
C5 C6 1.379(12) . ?
C5 H5 0.9500 . ?
C6 C7 1.393(12) . ?
C6 H6 0.9500 . ?
C7 C8 1.404(10) . ?
C7 H7 0.9500 . ?
C8 C9 1.508(10) . ?
C9 H9A 0.9900 . ?
C9 H9B 0.9900 . ?
C10 H10A 0.9800 . ?
C10 H10B 0.9800 . ?
C10 H10C 0.9800 . ?
C11 C12 1.509(9) . ?
C11 H11A 0.9900 . ?
C11 H11B 0.9900 . ?
C12 C17 1.399(9) . ?
C12 C13 1.398(10) . ?
C13 C14 1.385(10) . ?
C13 H13 0.9500 . ?
C14 C15 1.365(10) . ?
C14 H14 0.9500 . ?
C15 C16 1.381(10) . ?
C15 H15 0.9500 . ?
C16 C17 1.388(9) . ?
C16 H16 0.9500 . ?
C18 H18A 0.9800 . ?
C18 H18B 0.9800 . ?
C18 H18C 0.9800 . ?
C19 H19A 0.9800 . ?
C19 H19B 0.9800 . ?
C19 H19C 0.9800 . ?
